data_4320833
loop_
_publ_author_name
'Yoshihiro Matano'
'Hazumi Nomura'
'Hitomi Suzuki'

_publ_contact_author_address
;
    Sakyo-ku, Kyoto 606-8502, JAPAN
;
_publ_contact_author_email ' matano@kuchem.kyoto-u.ac.jp '
_publ_contact_author_fax ' +81-75-753-4000 '
_publ_contact_author_name ' Yoshihiro Matano'
_publ_contact_author_phone ' +81-75-753-4042 '
_publ_section_title
;
 Synthesis and First X-ray Structural Analysis of Monomeric
 Imino-\l5-stibanes
;
_journal_name_full 'Inorganic Chemistry'
_journal_page_first 1340
_journal_page_last 1341
_journal_paper_doi 10.1021/ic991120e
_journal_volume 39
_journal_year 2000
_chemical_formula_moiety 'C22 H21 F3 N O5 S Sb '
_chemical_formula_sum 'C22 H21 F3 N O5 S Sb'
_chemical_formula_weight 590.22
_space_group_IT_number 2
_symmetry_cell_setting triclinic
_symmetry_Int_Tables_number 2
_symmetry_space_group_name_Hall '-P 1'
_symmetry_space_group_name_H-M 'P -1'
_audit_creation_date 'Fri Aug 20 16:23:13 1999'
_audit_creation_method 'from TEXRAY.INF file'
_cell_angle_alpha 100.29(2)
_cell_angle_beta 110.43(2)
_cell_angle_gamma 107.50(1)
_cell_formula_units_Z 2
_cell_length_a 10.955(2)
_cell_length_b 14.268(2)
_cell_length_c 9.055(3)
_cell_measurement_reflns_used 25
_cell_measurement_temperature 299.2
_cell_measurement_theta_max 12.2
_cell_measurement_theta_min 11.0
_cell_volume 1199.6(6)
_computing_cell_refinement 'Rigaku/AFC Diffractometer Control'
_computing_data_collection 'Rigaku/AFC Diffractometer Control'
_computing_data_reduction teXsan
_computing_publication_material teXsan
_computing_structure_refinement teXsan
_diffrn_ambient_temperature 299.2
_diffrn_measurement_device_type 'Rigaku AFC7S'
_diffrn_measurement_method \w-2\q
_diffrn_orient_matrix_UB_11 0.09450
_diffrn_orient_matrix_UB_12 0.05004
_diffrn_orient_matrix_UB_13 0.08929
_diffrn_orient_matrix_UB_21 0.02708
_diffrn_orient_matrix_UB_22 -0.05911
_diffrn_orient_matrix_UB_23 0.02009
_diffrn_orient_matrix_UB_31 0.03959
_diffrn_orient_matrix_UB_32 0.00267
_diffrn_orient_matrix_UB_33 -0.08407
_diffrn_radiation_detector 'scintillation counter'
_diffrn_radiation_monochromator graphite
_diffrn_radiation_source 'Rigaku sealed tube'
_diffrn_radiation_type 'Mo K\a'
_diffrn_radiation_wavelength 0.7107
_diffrn_reflns_av_R_equivalents 0.012
_diffrn_reflns_av_sigmaI/netI 0.018
_diffrn_reflns_limit_h_max 14
_diffrn_reflns_limit_h_min -13
_diffrn_reflns_limit_k_max 18
_diffrn_reflns_limit_k_min -18
_diffrn_reflns_limit_l_max 0
_diffrn_reflns_limit_l_min -11
_diffrn_reflns_number 5869
_diffrn_reflns_reduction_process 'Lp corrections applied'
_diffrn_reflns_theta_max 27.50
_diffrn_reflns_theta_min 2.52
_diffrn_standards_decay_% 5.53
_diffrn_standards_interval_count 150
_diffrn_standards_number 3
_exptl_absorpt_coefficient_mu 1.291
_exptl_absorpt_correction_type none
_exptl_crystal_colour colorless
_exptl_crystal_density_diffrn 1.634
_exptl_crystal_density_method 'not measured'
_exptl_crystal_description prismatic
_exptl_crystal_F_000 588.00
_exptl_crystal_size_max 0.300
_exptl_crystal_size_mid 0.100
_exptl_crystal_size_min 0.100
_refine_diff_density_max 0.74
_refine_diff_density_min -1.10
_refine_ls_extinction_coef 0.024(2)
_refine_ls_extinction_method 'Zachariasen(1967) type 2 Gaussian isotropic'
_refine_ls_goodness_of_fit_ref 1.131
_refine_ls_hydrogen_treatment noref
_refine_ls_matrix_type full
_refine_ls_number_constraints 0
_refine_ls_number_parameters 299
_refine_ls_number_reflns 5133
_refine_ls_number_restraints 0
_refine_ls_R_factor_all 0.0265
_refine_ls_R_factor_gt 0.0265
_refine_ls_shift/su_max 0.0090
_refine_ls_shift/su_mean 0.0020
_refine_ls_structure_factor_coef F
_refine_ls_weighting_details 'w = 1/[\s^2^(Fo) + 0.00096|Fo|^2^]'
_refine_ls_weighting_scheme calc
_refine_ls_wR_factor_gt 0.0403
_refine_ls_wR_factor_ref 0.0403
_reflns_number_gt 5133
_reflns_number_total 5521
_reflns_threshold_expression >2.0sigma(I)
_cod_data_source_file ic991120e_2.cif
_cod_data_source_block o-Ans3Sb_NSO2CF3
_cod_original_cell_volume 1199.5(6)
_cod_original_sg_symbol_H-M 'P -1 '
_cod_original_formula_sum 'C22 H21 F3 N O5 S Sb '
_cod_database_code 4320833

loop_
_symmetry_equiv_pos_as_xyz
x,y,z
-x,-y,-z

loop_
_atom_site_label
_atom_site_type_symbol
_atom_site_fract_x
_atom_site_fract_y
_atom_site_fract_z
_atom_site_U_iso_or_equiv
_atom_site_adp_type
_atom_site_occupancy
_atom_site_calc_flag
_atom_site_refinement_flags
_atom_site_disorder_assembly
_atom_site_disorder_group
Sb Sb 0.12875(1) 0.275046(9) 0.81432(2) 0.03471(5) Uani 1.00 d . . .
S S 0.31205(7) 0.18307(5) 1.01612(7) 0.0441(1) Uani 1.00 d . . .
F(1) F 0.4957(3) 0.1088(2) 0.9831(3) 0.1045(10) Uani 1.00 d . . .
F(2) F 0.2816(3) 0.0123(2) 0.8158(4) 0.1078(9) Uani 1.00 d . . .
F(3) F 0.3897(3) 0.1478(2) 0.7743(3) 0.104(1) Uani 1.00 d . . .
O(1) O 0.4146(2) 0.2881(2) 1.0719(3) 0.0704(6) Uani 1.00 d . . .
O(2) O 0.3174(3) 0.1320(2) 1.1397(3) 0.0701(7) Uani 1.00 d . . .
O(3) O -0.1250(2) 0.1837(2) 0.8699(3) 0.0715(7) Uani 1.00 d . . .
O(4) O 0.1279(2) 0.1566(1) 0.5100(3) 0.0588(5) Uani 1.00 d . . .
O(5) O 0.1525(2) 0.4940(2) 0.8379(3) 0.0660(7) Uani 1.00 d . . .
N N 0.1595(2) 0.1631(1) 0.9001(3) 0.0440(5) Uani 1.00 d . . .
C C 0.3727(3) 0.1094(3) 0.8907(4) 0.0589(9) Uani 1.00 d . . .
C(1) C -0.0854(2) 0.2191(2) 0.6472(3) 0.0456(6) Uani 1.00 d . . .
C(2) C -0.1828(3) 0.1804(2) 0.7083(4) 0.0551(7) Uani 1.00 d . . .
C(3) C -0.3286(3) 0.1455(3) 0.6061(5) 0.077(1) Uani 1.00 d . . .
C(4) C -0.3692(4) 0.1552(3) 0.4484(6) 0.092(1) Uani 1.00 d . . .
C(5) C -0.2740(4) 0.1948(3) 0.3888(4) 0.081(1) Uani 1.00 d . . .
C(6) C -0.1298(3) 0.2270(3) 0.4878(4) 0.0618(8) Uani 1.00 d . . .
C(7) C -0.2023(6) 0.1223(4) 0.9365(8) 0.125(2) Uani 1.00 d . . .
C(8) C 0.2584(2) 0.3233(2) 0.6965(3) 0.0398(5) Uani 1.00 d . . .
C(9) C 0.2384(3) 0.2489(2) 0.5581(3) 0.0435(6) Uani 1.00 d . . .
C(10) C 0.3273(3) 0.2710(2) 0.4797(3) 0.0547(7) Uani 1.00 d . . .
C(11) C 0.4366(3) 0.3679(3) 0.5442(4) 0.0650(9) Uani 1.00 d . . .
C(12) C 0.4582(3) 0.4426(3) 0.6815(4) 0.0627(8) Uani 1.00 d . . .
C(13) C 0.3693(3) 0.4201(2) 0.7588(3) 0.0487(6) Uani 1.00 d . . .
C(14) C 0.1055(5) 0.0726(3) 0.3801(5) 0.085(1) Uani 1.00 d . . .
C(15) C 0.1609(2) 0.3943(2) 1.0144(3) 0.0431(5) Uani 1.00 d . . .
C(16) C 0.1684(3) 0.4896(2) 0.9911(4) 0.0530(7) Uani 1.00 d . . .
C(17) C 0.1859(3) 0.5697(2) 1.1203(5) 0.0720(9) Uani 1.00 d . . .
C(18) C 0.1932(4) 0.5526(3) 1.2665(5) 0.080(1) Uani 1.00 d . . .
C(19) C 0.1843(4) 0.4575(3) 1.2910(4) 0.0703(10) Uani 1.00 d . . .
C(20) C 0.1686(3) 0.3774(2) 1.1622(3) 0.0529(7) Uani 1.00 d . . .
C(21) C 0.1921(5) 0.5925(3) 0.8126(7) 0.098(2) Uani 1.00 d . . .
H(1) H -0.3974 0.1161 0.6483 0.0957 Uiso 1.00 calc . . .
H(2) H -0.4683 0.1321 0.3752 0.1031 Uiso 1.00 calc . . .
H(3) H -0.3056 0.2011 0.2779 0.0942 Uiso 1.00 calc . . .
H(4) H -0.0602 0.2540 0.4458 0.0732 Uiso 1.00 calc . . .
H(5) H -0.2865 0.1364 0.9247 0.1389 Uiso 1.00 calc . . .
H(6) H -0.2382 0.0491 0.8739 0.1389 Uiso 1.00 calc . . .
H(7) H -0.1502 0.1319 1.0484 0.1389 Uiso 1.00 calc . . .
H(8) H 0.3137 0.2192 0.3839 0.0634 Uiso 1.00 calc . . .
H(9) H 0.5004 0.3838 0.4929 0.0746 Uiso 1.00 calc . . .
H(10) H 0.5351 0.5100 0.7240 0.0713 Uiso 1.00 calc . . .
H(11) H 0.3831 0.4718 0.8553 0.0551 Uiso 1.00 calc . . .
H(12) H 0.0238 0.0131 0.3570 0.0987 Uiso 1.00 calc . . .
H(13) H 0.0896 0.0904 0.2783 0.0987 Uiso 1.00 calc . . .
H(14) H 0.1854 0.0543 0.4068 0.0987 Uiso 1.00 calc . . .
H(15) H 0.1940 0.6364 1.1048 0.0825 Uiso 1.00 calc . . .
H(16) H 0.2075 0.6085 1.3556 0.0936 Uiso 1.00 calc . . .
H(17) H 0.1874 0.4460 1.3945 0.0843 Uiso 1.00 calc . . .
H(18) H 0.1634 0.3103 1.1770 0.0620 Uiso 1.00 calc . . .
H(19) H 0.2920 0.6351 0.8839 0.1170 Uiso 1.00 calc . . .
H(20) H 0.1771 0.5874 0.7016 0.1170 Uiso 1.00 calc . . .
H(21) H 0.1401 0.6305 0.8427 0.1170 Uiso 1.00 calc . . .

loop_
_atom_site_aniso_label
_atom_site_aniso_U_11
_atom_site_aniso_U_22
_atom_site_aniso_U_33
_atom_site_aniso_U_12
_atom_site_aniso_U_13
_atom_site_aniso_U_23
Sb 0.0339(1) 0.03176(10) 0.0378(1) 0.01315(7) 0.01572(7) 0.00864(6)
S 0.0519(3) 0.0434(3) 0.0394(3) 0.0261(2) 0.0173(2) 0.0109(2)
F(1) 0.100(2) 0.169(3) 0.084(1) 0.106(2) 0.037(1) 0.044(2)
F(2) 0.130(2) 0.073(1) 0.123(2) 0.049(1) 0.066(2) -0.002(1)
F(3) 0.140(2) 0.171(3) 0.098(2) 0.117(2) 0.090(2) 0.086(2)
O(1) 0.051(1) 0.052(1) 0.076(1) 0.0155(9) 0.0056(10) 0.0022(10)
O(2) 0.101(2) 0.089(2) 0.053(1) 0.062(1) 0.041(1) 0.037(1)
O(3) 0.053(1) 0.082(2) 0.087(2) 0.020(1) 0.041(1) 0.036(1)
O(4) 0.060(1) 0.0453(10) 0.062(1) 0.0106(8) 0.0319(10) 0.0013(8)
O(5) 0.075(1) 0.053(1) 0.087(2) 0.034(1) 0.041(1) 0.033(1)
N 0.0444(10) 0.0368(9) 0.054(1) 0.0171(8) 0.0229(9) 0.0154(8)
C 0.069(2) 0.075(2) 0.053(1) 0.048(2) 0.031(1) 0.024(1)
C(1) 0.037(1) 0.039(1) 0.051(1) 0.0159(9) 0.0116(9) 0.0056(9)
C(2) 0.041(1) 0.043(1) 0.075(2) 0.018(1) 0.021(1) 0.011(1)
C(3) 0.038(1) 0.063(2) 0.109(3) 0.014(1) 0.023(2) 0.007(2)
C(4) 0.052(2) 0.070(2) 0.099(3) 0.028(2) -0.014(2) -0.007(2)
C(5) 0.072(2) 0.076(2) 0.063(2) 0.041(2) -0.007(2) -0.001(2)
C(6) 0.062(2) 0.062(2) 0.051(1) 0.033(1) 0.012(1) 0.008(1)
C(7) 0.139(5) 0.100(4) 0.160(5) 0.021(3) 0.100(4) 0.066(4)
C(8) 0.039(1) 0.042(1) 0.041(1) 0.0160(9) 0.0194(9) 0.0151(9)
C(9) 0.043(1) 0.047(1) 0.040(1) 0.0179(9) 0.0178(9) 0.0134(9)
C(10) 0.060(2) 0.071(2) 0.043(1) 0.030(1) 0.028(1) 0.021(1)
C(11) 0.055(2) 0.091(2) 0.062(2) 0.025(2) 0.037(1) 0.037(2)
C(12) 0.045(1) 0.065(2) 0.070(2) 0.008(1) 0.024(1) 0.027(1)
C(13) 0.043(1) 0.046(1) 0.047(1) 0.0112(10) 0.0153(10) 0.0130(10)
C(14) 0.097(3) 0.056(2) 0.076(2) 0.017(2) 0.037(2) -0.011(2)
C(15) 0.038(1) 0.041(1) 0.046(1) 0.0189(9) 0.0160(9) 0.0050(9)
C(16) 0.042(1) 0.042(1) 0.071(2) 0.0218(10) 0.021(1) 0.007(1)
C(17) 0.063(2) 0.048(1) 0.091(2) 0.030(1) 0.024(2) -0.003(1)
C(18) 0.070(2) 0.069(2) 0.082(2) 0.038(2) 0.023(2) -0.017(2)
C(19) 0.065(2) 0.093(2) 0.049(1) 0.038(2) 0.023(1) 0.002(1)
C(20) 0.051(1) 0.063(2) 0.044(1) 0.028(1) 0.021(1) 0.007(1)
C(21) 0.104(3) 0.073(2) 0.146(4) 0.047(2) 0.062(3) 0.063(3)

loop_
_atom_type_symbol
_atom_type_description
_atom_type_scat_dispersion_real
_atom_type_scat_dispersion_imag
_atom_type_scat_source
C C 0.003 0.002
;International Tables for Crystallography
(1992, Vol. C, Tables 4.2.6.8 and 6.1.1.1)
;
H H 0.000 0.000
;International Tables for Crystallography
(1992, Vol. C, Table 6.1.1.2)
;
O O 0.011 0.006
;International Tables for Crystallography
(1992, Vol. C, Tables 4.2.6.8 and 6.1.1.1)
;
Sb Sb -0.587 1.546
;International Tables for Crystallography
(1992, Vol. C, Tables 4.2.6.8 and 6.1.1.1)
;
N N 0.006 0.003
;International Tables for Crystallography
(1992, Vol. C, Tables 4.2.6.8 and 6.1.1.1)
;
S S 0.125 0.123
;International Tables for Crystallography
(1992, Vol. C, Tables 4.2.6.8 and 6.1.1.1)
;
F F 0.017 0.010
;International Tables for Crystallography
(1992, Vol. C, Tables 4.2.6.8 and 6.1.1.1)
;

loop_
_geom_angle_atom_site_label_1
_geom_angle_atom_site_label_2
_geom_angle_atom_site_label_3
_geom_angle
_geom_angle_site_symmetry_1
_geom_angle_site_symmetry_2
_geom_angle_site_symmetry_3
_geom_angle_publ_flag
N Sb C(1) 107.58(9) 1_555 1_555 1_555 yes
N Sb C(8) 111.42(8) 1_555 1_555 1_555 yes
N Sb C(15) 107.29(9) 1_555 1_555 1_555 yes
C(1) Sb C(8) 110.45(10) 1_555 1_555 1_555 yes
C(1) Sb C(15) 106.58(9) 1_555 1_555 1_555 yes
C(8) Sb C(15) 113.23(9) 1_555 1_555 1_555 yes
O(1) S O(2) 116.5(2) 1_555 1_555 1_555 yes
O(1) S N 116.0(1) 1_555 1_555 1_555 yes
O(1) S C 103.6(2) 1_555 1_555 1_555 yes
O(2) S N 112.2(1) 1_555 1_555 1_555 yes
O(2) S C 100.4(1) 1_555 1_555 1_555 yes
N S C 105.7(1) 1_555 1_555 1_555 yes
C(2) O(3) C(7) 122.0(4) 1_555 1_555 1_555 yes
C(9) O(4) C(14) 119.5(2) 1_555 1_555 1_555 yes
C(16) O(5) C(21) 119.3(3) 1_555 1_555 1_555 yes
Sb N S 117.3(1) 1_555 1_555 1_555 yes
S C F(1) 111.3(2) 1_555 1_555 1_555 yes
S C F(2) 111.3(2) 1_555 1_555 1_555 yes
S C F(3) 112.7(2) 1_555 1_555 1_555 yes
F(1) C F(2) 107.6(3) 1_555 1_555 1_555 yes
F(1) C F(3) 106.7(3) 1_555 1_555 1_555 yes
F(2) C F(3) 106.9(3) 1_555 1_555 1_555 yes
Sb C(1) C(2) 116.2(2) 1_555 1_555 1_555 yes
Sb C(1) C(6) 122.9(2) 1_555 1_555 1_555 yes
C(2) C(1) C(6) 120.7(3) 1_555 1_555 1_555 yes
O(3) C(2) C(1) 114.8(2) 1_555 1_555 1_555 yes
O(3) C(2) C(3) 125.5(3) 1_555 1_555 1_555 yes
C(1) C(2) C(3) 119.6(3) 1_555 1_555 1_555 yes
C(2) C(3) C(4) 118.1(3) 1_555 1_555 1_555 yes
C(2) C(3) H(1) 119.5(4) 1_555 1_555 1_555 no
C(4) C(3) H(1) 122.4(3) 1_555 1_555 1_555 no
C(3) C(4) C(5) 122.5(3) 1_555 1_555 1_555 yes
C(3) C(4) H(2) 120.2(5) 1_555 1_555 1_555 no
C(5) C(4) H(2) 117.3(5) 1_555 1_555 1_555 no
C(4) C(5) C(6) 119.7(4) 1_555 1_555 1_555 yes
C(4) C(5) H(3) 120.6(4) 1_555 1_555 1_555 no
C(6) C(5) H(3) 119.7(5) 1_555 1_555 1_555 no
C(1) C(6) C(5) 119.3(3) 1_555 1_555 1_555 yes
C(1) C(6) H(4) 120.1(3) 1_555 1_555 1_555 no
C(5) C(6) H(4) 120.6(3) 1_555 1_555 1_555 no
O(3) C(7) H(5) 110.2(5) 1_555 1_555 1_555 no
O(3) C(7) H(6) 110.4(5) 1_555 1_555 1_555 no
O(3) C(7) H(7) 113.3(5) 1_555 1_555 1_555 no
H(5) C(7) H(6) 105.2(5) 1_555 1_555 1_555 no
H(5) C(7) H(7) 108.6(6) 1_555 1_555 1_555 no
H(6) C(7) H(7) 108.7(6) 1_555 1_555 1_555 no
Sb C(8) C(9) 116.3(2) 1_555 1_555 1_555 yes
Sb C(8) C(13) 123.4(2) 1_555 1_555 1_555 yes
C(9) C(8) C(13) 120.0(2) 1_555 1_555 1_555 yes
O(4) C(9) C(8) 114.8(2) 1_555 1_555 1_555 yes
O(4) C(9) C(10) 124.8(2) 1_555 1_555 1_555 yes
C(8) C(9) C(10) 120.5(2) 1_555 1_555 1_555 yes
C(9) C(10) C(11) 118.3(3) 1_555 1_555 1_555 yes
C(9) C(10) H(8) 120.5(3) 1_555 1_555 1_555 no
C(11) C(10) H(8) 121.3(3) 1_555 1_555 1_555 no
C(10) C(11) C(12) 122.1(3) 1_555 1_555 1_555 yes
C(10) C(11) H(9) 119.2(3) 1_555 1_555 1_555 no
C(12) C(11) H(9) 118.7(3) 1_555 1_555 1_555 no
C(11) C(12) C(13) 119.3(3) 1_555 1_555 1_555 yes
C(11) C(12) H(10) 120.6(3) 1_555 1_555 1_555 no
C(13) C(12) H(10) 120.1(3) 1_555 1_555 1_555 no
C(8) C(13) C(12) 119.8(3) 1_555 1_555 1_555 yes
C(8) C(13) H(11) 119.9(2) 1_555 1_555 1_555 no
C(12) C(13) H(11) 120.3(3) 1_555 1_555 1_555 no
O(4) C(14) H(12) 111.2(4) 1_555 1_555 1_555 no
O(4) C(14) H(13) 110.7(4) 1_555 1_555 1_555 no
O(4) C(14) H(14) 111.2(3) 1_555 1_555 1_555 no
H(12) C(14) H(13) 107.2(4) 1_555 1_555 1_555 no
H(12) C(14) H(14) 108.7(4) 1_555 1_555 1_555 no
H(13) C(14) H(14) 107.6(4) 1_555 1_555 1_555 no
Sb C(15) C(16) 118.0(2) 1_555 1_555 1_555 yes
Sb C(15) C(20) 120.7(2) 1_555 1_555 1_555 yes
C(16) C(15) C(20) 121.3(2) 1_555 1_555 1_555 yes
O(5) C(16) C(15) 115.1(2) 1_555 1_555 1_555 yes
O(5) C(16) C(17) 125.5(3) 1_555 1_555 1_555 yes
C(15) C(16) C(17) 119.4(3) 1_555 1_555 1_555 yes
C(16) C(17) C(18) 119.2(3) 1_555 1_555 1_555 yes
C(16) C(17) H(15) 119.1(4) 1_555 1_555 1_555 no
C(18) C(17) H(15) 121.7(3) 1_555 1_555 1_555 no
C(17) C(18) C(19) 122.1(3) 1_555 1_555 1_555 yes
C(17) C(18) H(16) 118.6(4) 1_555 1_555 1_555 no
C(19) C(18) H(16) 119.3(4) 1_555 1_555 1_555 no
C(18) C(19) C(20) 118.9(3) 1_555 1_555 1_555 yes
C(18) C(19) H(17) 121.1(3) 1_555 1_555 1_555 no
C(20) C(19) H(17) 120.0(4) 1_555 1_555 1_555 no
C(15) C(20) C(19) 119.2(3) 1_555 1_555 1_555 yes
C(15) C(20) H(18) 120.4(2) 1_555 1_555 1_555 no
C(19) C(20) H(18) 120.4(3) 1_555 1_555 1_555 no
O(5) C(21) H(19) 110.7(4) 1_555 1_555 1_555 no
O(5) C(21) H(20) 112.8(4) 1_555 1_555 1_555 no
O(5) C(21) H(21) 110.8(4) 1_555 1_555 1_555 no
H(19) C(21) H(20) 107.7(4) 1_555 1_555 1_555 no
H(19) C(21) H(21) 106.1(5) 1_555 1_555 1_555 no
H(20) C(21) H(21) 108.5(4) 1_555 1_555 1_555 no

loop_
_geom_bond_atom_site_label_1
_geom_bond_atom_site_label_2
_geom_bond_distance
_geom_bond_site_symmetry_1
_geom_bond_site_symmetry_2
_geom_bond_publ_flag
Sb N 1.962(2) 1_555 1_555 yes
Sb C(1) 2.096(2) 1_555 1_555 yes
Sb C(8) 2.089(2) 1_555 1_555 yes
Sb C(15) 2.096(2) 1_555 1_555 yes
S O(1) 1.444(2) 1_555 1_555 yes
S O(2) 1.434(2) 1_555 1_555 yes
S N 1.536(2) 1_555 1_555 yes
S C 1.832(3) 1_555 1_555 yes
F(1) C 1.318(3) 1_555 1_555 yes
F(2) C 1.318(4) 1_555 1_555 yes
F(3) C 1.315(4) 1_555 1_555 yes
O(3) C(2) 1.362(4) 1_555 1_555 yes
O(3) C(7) 1.396(5) 1_555 1_555 yes
O(4) C(9) 1.363(3) 1_555 1_555 yes
O(4) C(14) 1.413(4) 1_555 1_555 yes
O(5) C(16) 1.352(4) 1_555 1_555 yes
O(5) C(21) 1.427(4) 1_555 1_555 yes
C(1) C(2) 1.385(4) 1_555 1_555 yes
C(1) C(6) 1.391(4) 1_555 1_555 yes
C(2) C(3) 1.407(4) 1_555 1_555 yes
C(3) C(4) 1.385(6) 1_555 1_555 yes
C(3) H(1) 0.979 1_555 1_555 no
C(4) C(5) 1.359(7) 1_555 1_555 yes
C(4) H(2) 0.965 1_555 1_555 no
C(5) C(6) 1.392(4) 1_555 1_555 yes
C(5) H(3) 0.972 1_555 1_555 no
C(6) H(4) 0.976 1_555 1_555 no
C(7) H(5) 0.977 1_555 1_555 no
C(7) H(6) 0.975 1_555 1_555 no
C(7) H(7) 0.933 1_555 1_555 no
C(8) C(9) 1.392(3) 1_555 1_555 yes
C(8) C(13) 1.391(3) 1_555 1_555 yes
C(9) C(10) 1.389(4) 1_555 1_555 yes
C(10) C(11) 1.383(4) 1_555 1_555 yes
C(10) H(8) 0.968 1_555 1_555 no
C(11) C(12) 1.382(5) 1_555 1_555 yes
C(11) H(9) 0.961 1_555 1_555 no
C(12) C(13) 1.382(4) 1_555 1_555 yes
C(12) H(10) 0.967 1_555 1_555 no
C(13) H(11) 0.970 1_555 1_555 no
C(14) H(12) 0.957 1_555 1_555 no
C(14) H(13) 0.970 1_555 1_555 no
C(14) H(14) 0.952 1_555 1_555 no
C(15) C(16) 1.395(4) 1_555 1_555 yes
C(15) C(20) 1.381(4) 1_555 1_555 yes
C(16) C(17) 1.396(4) 1_555 1_555 yes
C(17) C(18) 1.368(6) 1_555 1_555 yes
C(17) H(15) 0.968 1_555 1_555 no
C(18) C(19) 1.393(6) 1_555 1_555 yes
C(18) H(16) 0.959 1_555 1_555 no
C(19) C(20) 1.401(4) 1_555 1_555 yes
C(19) H(17) 0.971 1_555 1_555 no
C(20) H(18) 0.977 1_555 1_555 no
C(21) H(19) 0.975 1_555 1_555 no
C(21) H(20) 0.945 1_555 1_555 no
C(21) H(21) 0.966 1_555 1_555 no

loop_
_geom_contact_atom_site_label_1
_geom_contact_atom_site_label_2
_geom_contact_distance
_geom_contact_site_symmetry_1
_geom_contact_site_symmetry_2
_geom_contact_publ_flag
F(1) F(1) 3.201(6) 1_555 2_657 ?
F(1) C(5) 3.380(4) 1_555 1_656 ?
F(1) C(7) 3.433(7) 1_555 1_655 ?
F(1) F(2) 3.580(4) 1_555 2_657 ?
F(2) C(5) 3.156(4) 1_555 2_556 ?
F(2) C(7) 3.371(6) 1_555 2_557 ?
F(2) C(6) 3.467(4) 1_555 2_556 ?
O(2) C(10) 3.299(3) 1_555 1_556 ?
O(2) C(7) 3.313(6) 1_555 2_557 ?
O(2) C(4) 3.463(4) 1_555 1_656 ?
O(5) C(18) 3.382(4) 1_555 2_567 ?
N C(14) 3.481(4) 1_555 2_556 ?
C(11) C(18) 3.515(5) 1_555 2_667 ?
C(16) C(17) 3.432(4) 1_555 2_567 ?
C(17) C(17) 3.560(7) 1_555 2_567 ?

loop_
_geom_torsion_atom_site_label_1
_geom_torsion_atom_site_label_2
_geom_torsion_atom_site_label_3
_geom_torsion_atom_site_label_4
_geom_torsion
_geom_torsion_site_symmetry_1
_geom_torsion_site_symmetry_2
_geom_torsion_site_symmetry_3
_geom_torsion_site_symmetry_4
_geom_torsion_publ_flag
Sb N S O(1) 9.5(2) 1_555 1_555 1_555 1_555 yes
Sb N S O(2) 146.8(1) 1_555 1_555 1_555 1_555 yes
Sb N S C -104.6(2) 1_555 1_555 1_555 1_555 yes
Sb C(1) C(2) O(3) -0.4(3) 1_555 1_555 1_555 1_555 yes
Sb C(1) C(2) C(3) 177.2(2) 1_555 1_555 1_555 1_555 yes
Sb C(1) C(6) C(5) -175.3(2) 1_555 1_555 1_555 1_555 yes
Sb C(8) C(9) O(4) 5.3(3) 1_555 1_555 1_555 1_555 yes
Sb C(8) C(9) C(10) -174.6(2) 1_555 1_555 1_555 1_555 yes
Sb C(8) C(13) C(12) 174.1(2) 1_555 1_555 1_555 1_555 yes
Sb C(15) C(16) O(5) 0.5(3) 1_555 1_555 1_555 1_555 yes
Sb C(15) C(16) C(17) 178.3(2) 1_555 1_555 1_555 1_555 yes
Sb C(15) C(20) C(19) -177.4(2) 1_555 1_555 1_555 1_555 yes
S N Sb C(1) 175.6(1) 1_555 1_555 1_555 1_555 yes
S N Sb C(8) 54.4(2) 1_555 1_555 1_555 1_555 yes
S N Sb C(15) -70.0(1) 1_555 1_555 1_555 1_555 yes
F(1) C S O(1) 66.3(3) 1_555 1_555 1_555 1_555 yes
F(1) C S O(2) -54.4(3) 1_555 1_555 1_555 1_555 yes
F(1) C S N -171.3(2) 1_555 1_555 1_555 1_555 yes
F(2) C S O(1) -173.6(2) 1_555 1_555 1_555 1_555 yes
F(2) C S O(2) 65.6(3) 1_555 1_555 1_555 1_555 yes
F(2) C S N -51.2(3) 1_555 1_555 1_555 1_555 yes
F(3) C S O(1) -53.5(3) 1_555 1_555 1_555 1_555 yes
F(3) C S O(2) -174.2(3) 1_555 1_555 1_555 1_555 yes
F(3) C S N 68.9(3) 1_555 1_555 1_555 1_555 yes
O(3) C(2) C(1) C(6) -175.5(3) 1_555 1_555 1_555 1_555 yes
O(3) C(2) C(3) C(4) 174.8(3) 1_555 1_555 1_555 1_555 yes
O(4) C(9) C(8) C(13) 179.0(2) 1_555 1_555 1_555 1_555 yes
O(4) C(9) C(10) C(11) -179.1(3) 1_555 1_555 1_555 1_555 yes
O(5) C(16) C(15) C(20) -176.9(2) 1_555 1_555 1_555 1_555 yes
O(5) C(16) C(17) C(18) 176.5(3) 1_555 1_555 1_555 1_555 yes
N Sb C(1) C(2) 55.5(2) 1_555 1_555 1_555 1_555 yes
N Sb C(1) C(6) -129.5(2) 1_555 1_555 1_555 1_555 yes
N Sb C(8) C(9) 61.5(2) 1_555 1_555 1_555 1_555 yes
N Sb C(8) C(13) -111.9(2) 1_555 1_555 1_555 1_555 yes
N Sb C(15) C(16) 169.5(2) 1_555 1_555 1_555 1_555 yes
N Sb C(15) C(20) -13.1(2) 1_555 1_555 1_555 1_555 yes
C(1) Sb C(8) C(9) -58.0(2) 1_555 1_555 1_555 1_555 yes
C(1) Sb C(8) C(13) 128.6(2) 1_555 1_555 1_555 1_555 yes
C(1) Sb C(15) C(16) -75.5(2) 1_555 1_555 1_555 1_555 yes
C(1) Sb C(15) C(20) 101.9(2) 1_555 1_555 1_555 1_555 yes
C(1) C(2) O(3) C(7) -160.7(4) 1_555 1_555 1_555 1_555 yes
C(1) C(2) C(3) C(4) -2.6(5) 1_555 1_555 1_555 1_555 yes
C(1) C(6) C(5) C(4) -0.7(5) 1_555 1_555 1_555 1_555 yes
C(2) C(1) Sb C(8) 177.3(2) 1_555 1_555 1_555 1_555 yes
C(2) C(1) Sb C(15) -59.3(2) 1_555 1_555 1_555 1_555 yes
C(2) C(1) C(6) C(5) -0.5(4) 1_555 1_555 1_555 1_555 yes
C(2) C(3) C(4) C(5) 1.4(6) 1_555 1_555 1_555 1_555 yes
C(3) C(2) O(3) C(7) 21.9(6) 1_555 1_555 1_555 1_555 yes
C(3) C(2) C(1) C(6) 2.1(4) 1_555 1_555 1_555 1_555 yes
C(3) C(4) C(5) C(6) 0.2(6) 1_555 1_555 1_555 1_555 yes
C(6) C(1) Sb C(8) -7.6(2) 1_555 1_555 1_555 1_555 yes
C(6) C(1) Sb C(15) 115.7(2) 1_555 1_555 1_555 1_555 yes
C(8) Sb C(15) C(16) 46.1(2) 1_555 1_555 1_555 1_555 yes
C(8) Sb C(15) C(20) -136.5(2) 1_555 1_555 1_555 1_555 yes
C(8) C(9) O(4) C(14) -174.5(3) 1_555 1_555 1_555 1_555 yes
C(8) C(9) C(10) C(11) 0.9(4) 1_555 1_555 1_555 1_555 yes
C(8) C(13) C(12) C(11) -0.8(5) 1_555 1_555 1_555 1_555 yes
C(9) C(8) Sb C(15) -177.4(2) 1_555 1_555 1_555 1_555 yes
C(9) C(8) C(13) C(12) 0.9(4) 1_555 1_555 1_555 1_555 yes
C(9) C(10) C(11) C(12) -0.8(5) 1_555 1_555 1_555 1_555 yes
C(10) C(9) O(4) C(14) 5.4(4) 1_555 1_555 1_555 1_555 yes
C(10) C(9) C(8) C(13) -0.9(4) 1_555 1_555 1_555 1_555 yes
C(10) C(11) C(12) C(13) 0.8(5) 1_555 1_555 1_555 1_555 yes
C(13) C(8) Sb C(15) 9.1(2) 1_555 1_555 1_555 1_555 yes
C(15) C(16) O(5) C(21) -164.8(3) 1_555 1_555 1_555 1_555 yes
C(15) C(16) C(17) C(18) -1.0(5) 1_555 1_555 1_555 1_555 yes
C(15) C(20) C(19) C(18) -0.7(5) 1_555 1_555 1_555 1_555 yes
C(16) C(15) C(20) C(19) 0.0(4) 1_555 1_555 1_555 1_555 yes
C(16) C(17) C(18) C(19) 0.3(5) 1_555 1_555 1_555 1_555 yes
C(17) C(16) O(5) C(21) 17.6(4) 1_555 1_555 1_555 1_555 yes
C(17) C(16) C(15) C(20) 0.9(4) 1_555 1_555 1_555 1_555 yes
C(17) C(18) C(19) C(20) 0.6(5) 1_555 1_555 1_555 1_555 yes
